data_2223563
loop_
_publ_author_name
'Zhou, Li-Ming'
'Zhang, Qiang'
'Hu, Min'

_publ_section_title
;<i>catena</i>-Poly[[[bis(1,10-phenanthroline-\k^2^<i>N</i>,<i>N</i>')manganese(II)]-\m-2,2'-dithiodibenzoato-\k^2^<i>O</i>,<i>O</i>]
 methanol hemisolvate monohydrate]
;
_journal_coeditor_code SU2132
_journal_issue 10
_journal_name_full 'Acta Crystallographica Section E'
_journal_page_first m1221
_journal_page_last m1222
_journal_paper_doi 10.1107/S1600536809033388
_journal_volume 65
_journal_year 2009
_chemical_formula_iupac '[Mn (C14 H8 O4 S2) (C12 H8 N2)2], 0.5C H4 O, H2 O'
_chemical_formula_moiety 'C38 H24 Mn N4 O4 S2, 0.5(C H4 O), H2 O'
_chemical_formula_sum 'C38.5 H28 Mn N4 O5.5 S2'
_chemical_formula_weight 753.71
_chemical_name_systematic
;
<i>catena</i>-Poly[[[bis(1,10-phenanthroline-
\k^2^<i>N</i>,<i>N</i>')manganese(II)]-\m-2,2'-dithiodibenzoato-
\k^2^<i>O</i>,<i>O</i>] methanol hemisolvate monohydrate]
;
_space_group_IT_number 14
_symmetry_cell_setting monoclinic
_symmetry_space_group_name_Hall '-P 2ybc'
_symmetry_space_group_name_H-M 'P 1 21/c 1'
_atom_sites_solution_hydrogens geom
_atom_sites_solution_primary direct
_atom_sites_solution_secondary difmap
_audit_creation_method SHELXL-97
_cell_angle_alpha 90.00
_cell_angle_beta 119.989(4)
_cell_angle_gamma 90.00
_cell_formula_units_Z 4
_cell_length_a 12.8267(11)
_cell_length_b 18.3219(15)
_cell_length_c 16.7197(10)
_cell_measurement_reflns_used 4825
_cell_measurement_temperature 296(2)
_cell_measurement_theta_max 22.59
_cell_measurement_theta_min 2.47
_cell_volume 3403.2(5)
_computing_cell_refinement 'SAINT (Bruker, 2007)'
_computing_data_collection 'SMART (Bruker, 2007)'
_computing_data_reduction 'SAINT (Bruker, 2007)'
_computing_molecular_graphics 'SHELXTL (Sheldrick, 2008)'
_computing_publication_material 'SHELXTL (Sheldrick, 2008)'
_computing_structure_refinement 'SHELXL97 (Sheldrick, 2008)'
_computing_structure_solution 'SHELXS97 (Sheldrick, 2008)'
_diffrn_ambient_temperature 296(2)
_diffrn_measured_fraction_theta_full 0.998
_diffrn_measured_fraction_theta_max 0.998
_diffrn_measurement_device_type 'Bruker SMART CCD area-detector'
_diffrn_measurement_method '\f and \w'
_diffrn_radiation_monochromator graphite
_diffrn_radiation_source 'fine-focus sealed tube'
_diffrn_radiation_type MoK\a
_diffrn_radiation_wavelength 0.71073
_diffrn_reflns_av_R_equivalents 0.0359
_diffrn_reflns_av_sigmaI/netI 0.0313
_diffrn_reflns_limit_h_max 15
_diffrn_reflns_limit_h_min -15
_diffrn_reflns_limit_k_max 21
_diffrn_reflns_limit_k_min -21
_diffrn_reflns_limit_l_max 19
_diffrn_reflns_limit_l_min -19
_diffrn_reflns_number 24723
_diffrn_reflns_theta_full 25.00
_diffrn_reflns_theta_max 25.00
_diffrn_reflns_theta_min 2.47
_diffrn_standards_decay_% 0
_diffrn_standards_number 0
_exptl_absorpt_coefficient_mu 0.564
_exptl_absorpt_correction_T_max 0.9302
_exptl_absorpt_correction_T_min 0.8907
_exptl_absorpt_correction_type multi-scan
_exptl_absorpt_process_details '(SADABS; Bruker, 2007)'
_exptl_crystal_colour Yellow
_exptl_crystal_density_diffrn 1.471
_exptl_crystal_density_method 'not measured'
_exptl_crystal_description Block
_exptl_crystal_F_000 1552
_exptl_crystal_size_max 0.21
_exptl_crystal_size_mid 0.15
_exptl_crystal_size_min 0.13
_refine_diff_density_max 0.442
_refine_diff_density_min -0.221
_refine_ls_extinction_method none
_refine_ls_goodness_of_fit_ref 1.023
_refine_ls_hydrogen_treatment constr
_refine_ls_matrix_type full
_refine_ls_number_parameters 470
_refine_ls_number_reflns 5981
_refine_ls_number_restraints 0
_refine_ls_restrained_S_all 1.023
_refine_ls_R_factor_all 0.0608
_refine_ls_R_factor_gt 0.0401
_refine_ls_shift/su_max 0.000
_refine_ls_shift/su_mean 0.000
_refine_ls_structure_factor_coef Fsqd
_refine_ls_weighting_details 'calc w=1/[\s^2^(Fo^2^)+(0.049P)^2^+1.4453P] where P=(Fo^2^+2Fc^2^)/3'
_refine_ls_weighting_scheme calc
_refine_ls_wR_factor_gt 0.0963
_refine_ls_wR_factor_ref 0.1095
_reflns_number_gt 4429
_reflns_number_total 5981
_reflns_threshold_expression I>2\s(I)
_cod_data_source_file su2132.cif
_cod_data_source_block I
_cod_depositor_comments
;
The following automatic conversions were performed:
'_symmetry_cell_setting' value 'Monoclinic' changed to 'monoclinic'
according to '/home/saulius/struct/CIF-dictionaries/cif_core.dic'
dictionary named 'cif_core.dic' version 2.4.1 from 2010-06-29.

Automatic conversion script
Id: cif_fix_enum 1527 2010-12-29 10:47:43Z saulius 

The following automatic conversions were performed:

'_symmetry_cell_setting' value 'Monoclinic' changed to 'monoclinic'
according to /home/saulius/struct/CIF-dictionaries/cif_core.dic
dictionary named 'cif_core.dic' version 2.4.1 from 2010-06-29.

Automatic conversion script
Id: cif_fix_values 1715 2011-07-08 13:25:40Z adriana 
;
_cod_original_sg_symbol_H-M 'P 21/c'
_cod_original_formula_sum 'C38.50 H28 Mn N4 O5.50 S2'
_cod_database_code 2223563
_cod_database_fobs_code 2223563

loop_
_symmetry_equiv_pos_site_id
_symmetry_equiv_pos_as_xyz
1 x,y,z
2 -x,1/2+y,1/2-z
3 -x,-y,-z
4 x,1/2-y,1/2+z

loop_
_atom_site_aniso_label
_atom_site_aniso_U_11
_atom_site_aniso_U_22
_atom_site_aniso_U_33
_atom_site_aniso_U_12
_atom_site_aniso_U_13
_atom_site_aniso_U_23
Mn1 0.0396(2) 0.0502(3) 0.0402(2) 0.0029(2) 0.0151(2) 0.0016(2)
S1 0.0464(4) 0.0476(4) 0.0551(5) 0.0001(3) 0.0070(4) -0.0044(3)
S2 0.0406(4) 0.0624(5) 0.0476(4) 0.0012(3) 0.0146(3) 0.0014(3)
O1 0.0431(12) 0.0929(16) 0.0549(13) -0.0011(11) 0.0228(10) 0.0116(11)
O2 0.0371(11) 0.0890(15) 0.0533(13) -0.0019(10) 0.0118(10) -0.0042(11)
O3 0.0451(12) 0.0488(12) 0.0925(17) -0.0049(10) 0.0100(12) 0.0039(11)
O4 0.0589(15) 0.0882(17) 0.0722(16) -0.0074(13) 0.0062(13) 0.0006(13)
N1 0.0428(13) 0.0584(14) 0.0457(13) -0.0035(11) 0.0202(11) -0.0033(11)
N2 0.0422(13) 0.0495(13) 0.0518(14) -0.0015(10) 0.0219(12) -0.0046(11)
N3 0.0474(14) 0.0647(16) 0.0460(14) -0.0040(12) 0.0167(12) 0.0039(12)
N4 0.0401(13) 0.0572(15) 0.0635(16) 0.0029(11) 0.0152(12) 0.0023(13)
C1 0.0587(19) 0.078(2) 0.0518(18) -0.0071(16) 0.0289(16) -0.0027(15)
C2 0.084(3) 0.091(3) 0.060(2) -0.008(2) 0.044(2) 0.0003(19)
C3 0.094(3) 0.077(2) 0.0452(18) -0.008(2) 0.031(2) -0.0023(16)
C4 0.065(2) 0.0525(17) 0.0433(16) -0.0029(15) 0.0169(16) 0.0013(13)
C5 0.068(2) 0.070(2) 0.0468(18) -0.0133(18) 0.0000(18) -0.0030(16)
C6 0.0478(19) 0.073(2) 0.070(2) -0.0080(16) 0.0030(18) -0.0004(18)
C7 0.0417(16) 0.0490(17) 0.067(2) -0.0033(13) 0.0152(16) -0.0027(14)
C8 0.0407(18) 0.068(2) 0.095(3) -0.0079(15) 0.0240(19) -0.0082(19)
C9 0.056(2) 0.075(2) 0.097(3) -0.0094(17) 0.047(2) -0.011(2)
C10 0.0540(19) 0.070(2) 0.068(2) -0.0034(15) 0.0347(17) -0.0078(16)
C11 0.0413(15) 0.0390(15) 0.0512(17) -0.0002(11) 0.0157(13) -0.0030(12)
C12 0.0437(16) 0.0385(14) 0.0449(15) -0.0005(12) 0.0147(13) -0.0001(12)
C13 0.069(2) 0.085(2) 0.0546(19) -0.0061(19) 0.0305(18) -0.0088(17)
C14 0.073(3) 0.132(4) 0.058(2) -0.011(2) 0.033(2) -0.013(2)
C15 0.069(2) 0.150(4) 0.054(2) -0.024(3) 0.028(2) 0.011(3)
C16 0.0443(18) 0.104(3) 0.055(2) -0.0211(18) 0.0098(16) 0.022(2)
C17 0.056(2) 0.126(4) 0.082(3) -0.025(2) 0.011(2) 0.050(3)
C18 0.059(2) 0.089(3) 0.111(4) -0.015(2) 0.009(2) 0.049(3)
C19 0.0430(19) 0.060(2) 0.092(3) -0.0111(16) 0.0010(18) 0.018(2)
C20 0.052(2) 0.054(2) 0.131(4) -0.0039(18) 0.003(2) 0.005(2)
C21 0.051(2) 0.067(3) 0.125(4) 0.0073(18) 0.017(2) -0.019(2)
C22 0.0478(19) 0.065(2) 0.090(3) 0.0061(16) 0.0225(18) -0.0116(18)
C23 0.0324(15) 0.0571(19) 0.063(2) -0.0049(13) 0.0042(14) 0.0131(15)
C24 0.0370(15) 0.072(2) 0.0475(17) -0.0069(14) 0.0085(13) 0.0145(15)
C25 0.0372(15) 0.0441(15) 0.0525(18) 0.0045(12) 0.0172(14) 0.0040(13)
C26 0.0384(14) 0.0359(14) 0.0476(16) 0.0004(11) 0.0170(13) 0.0023(11)
C27 0.0498(17) 0.0548(17) 0.0514(17) 0.0032(13) 0.0206(15) 0.0043(13)
C28 0.070(2) 0.072(2) 0.064(2) 0.0009(17) 0.0411(19) 0.0058(16)
C29 0.059(2) 0.077(2) 0.083(3) -0.0107(17) 0.046(2) -0.0040(18)
C30 0.0418(17) 0.0591(18) 0.065(2) -0.0078(14) 0.0222(15) -0.0044(15)
C31 0.0406(15) 0.0368(14) 0.0529(16) -0.0014(11) 0.0195(13) 0.0011(12)
C32 0.0502(17) 0.0451(15) 0.0404(15) -0.0015(13) 0.0162(13) -0.0009(12)
C33 0.0515(19) 0.0539(19) 0.077(2) -0.0056(15) 0.0064(17) -0.0032(16)
C34 0.072(2) 0.0468(19) 0.095(3) -0.0109(17) 0.023(2) -0.0010(18)
C35 0.079(2) 0.0455(18) 0.078(2) 0.0070(16) 0.038(2) 0.0061(16)
C36 0.0528(18) 0.0576(18) 0.0582(19) 0.0072(15) 0.0261(15) 0.0029(15)
C37 0.0466(16) 0.0476(15) 0.0393(14) -0.0001(12) 0.0229(13) -0.0028(12)
C38 0.0372(16) 0.0608(19) 0.0486(17) 0.0011(13) 0.0176(14) -0.0057(14)
O5 0.156(8) 0.119(6) 0.362(16) -0.035(5) 0.172(11) -0.060(8)
C39 0.199(13) 0.188(13) 0.170(11) -0.127(10) 0.142(10) -0.112(9)
O6 0.121(3) 0.224(4) 0.089(2) 0.080(3) -0.002(2) -0.051(2)

loop_
_atom_site_type_symbol
_atom_site_label
_atom_site_fract_x
_atom_site_fract_y
_atom_site_fract_z
_atom_site_U_iso_or_equiv
_atom_site_thermal_displace_type
_atom_site_calc_flag
_atom_site_refinement_flags
_atom_site_occupancy
Mn Mn1 -0.17651(4) -0.34583(2) 0.22410(3) 0.04550(10) Uani . . 1.000
S S1 0.49716(7) -0.28167(4) 0.58988(5) 0.0579(3) Uani . . 1.000
S S2 0.31804(6) -0.29936(4) 0.49668(5) 0.0535(3) Uani . . 1.000
O O1 0.08644(17) -0.31820(12) 0.38122(14) 0.0644(8) Uani . . 1.000
O O2 -0.01362(17) -0.31846(12) 0.22892(14) 0.0646(8) Uani . . 1.000
O O3 0.73250(18) -0.25437(11) 0.69145(16) 0.0730(8) Uani . . 1.000
O O4 0.8689(2) -0.32620(13) 0.79592(17) 0.0849(9) Uani . . 1.000
N N1 -0.2507(2) -0.37311(13) 0.07076(15) 0.0498(8) Uani . . 1.000
N N2 -0.38325(19) -0.39268(12) 0.15489(15) 0.0485(8) Uani . . 1.000
N N3 -0.1817(2) -0.36620(14) 0.35626(16) 0.0557(8) Uani . . 1.000
N N4 -0.1148(2) -0.46339(13) 0.26842(18) 0.0584(8) Uani . . 1.000
C C1 -0.1851(3) -0.36745(17) 0.0302(2) 0.0623(11) Uani . . 1.000
C C2 -0.2331(3) -0.3758(2) -0.0646(2) 0.0748(16) Uani . . 1.000
C C3 -0.3531(4) -0.38746(18) -0.1191(2) 0.0738(13) Uani . . 1.000
C C4 -0.4252(3) -0.39356(16) -0.07957(19) 0.0581(10) Uani . . 1.000
C C5 -0.5516(3) -0.40680(18) -0.1320(2) 0.0743(11) Uani . . 1.000
C C6 -0.6177(3) -0.41452(18) -0.0915(2) 0.0753(11) Uani . . 1.000
C C7 -0.5644(3) -0.41030(15) 0.0066(2) 0.0579(10) Uani . . 1.000
C C8 -0.6300(3) -0.42031(17) 0.0518(3) 0.0723(13) Uani . . 1.000
C C9 -0.5729(3) -0.41726(18) 0.1452(3) 0.0721(14) Uani . . 1.000
C C10 -0.4496(3) -0.40331(17) 0.1942(2) 0.0621(11) Uani . . 1.000
C C11 -0.4404(2) -0.39659(14) 0.06130(19) 0.0471(9) Uani . . 1.000
C C12 -0.3696(2) -0.38726(13) 0.01737(18) 0.0457(9) Uani . . 1.000
C C13 -0.2132(3) -0.3183(2) 0.4003(2) 0.0697(11) Uani . . 1.000
C C14 -0.2331(3) -0.3376(3) 0.4723(2) 0.0876(18) Uani . . 1.000
C C15 -0.2183(3) -0.4079(3) 0.5000(3) 0.0922(16) Uani . . 1.000
C C16 -0.1834(3) -0.4606(2) 0.4572(2) 0.0744(13) Uani . . 1.000
C C17 -0.1619(3) -0.5365(3) 0.4840(3) 0.0984(18) Uani . . 1.000
C C18 -0.1265(4) -0.5835(3) 0.4415(3) 0.1012(18) Uani . . 1.000
C C19 -0.1097(3) -0.56169(19) 0.3673(3) 0.0795(14) Uani . . 1.000
C C20 -0.0700(3) -0.6082(2) 0.3213(4) 0.0980(16) Uani . . 1.000
C C21 -0.0507(3) -0.5831(2) 0.2538(3) 0.0930(18) Uani . . 1.000
C C22 -0.0754(3) -0.50955(18) 0.2286(3) 0.0729(14) Uani . . 1.000
C C23 -0.1305(2) -0.48828(16) 0.3376(2) 0.0596(10) Uani . . 1.000
C C24 -0.1663(2) -0.43674(18) 0.3844(2) 0.0578(10) Uani . . 1.000
C C25 0.0819(2) -0.31284(14) 0.3061(2) 0.0469(9) Uani . . 1.000
C C26 0.1968(2) -0.29911(13) 0.30474(18) 0.0426(8) Uani . . 1.000
C C27 0.1924(3) -0.29218(15) 0.2204(2) 0.0541(10) Uani . . 1.000
C C28 0.2948(3) -0.28131(18) 0.2144(2) 0.0653(12) Uani . . 1.000
C C29 0.4040(3) -0.27815(18) 0.2940(2) 0.0683(14) Uani . . 1.000
C C30 0.4127(3) -0.28476(16) 0.3790(2) 0.0573(11) Uani . . 1.000
C C31 0.3091(2) -0.29420(13) 0.38594(19) 0.0452(9) Uani . . 1.000
C C32 0.5624(2) -0.37108(14) 0.62171(18) 0.0481(9) Uani . . 1.000
C C33 0.4918(3) -0.43378(17) 0.5900(2) 0.0722(11) Uani . . 1.000
C C34 0.5419(3) -0.50228(18) 0.6173(3) 0.0796(14) Uani . . 1.000
C C35 0.6624(3) -0.50987(17) 0.6763(2) 0.0681(11) Uani . . 1.000
C C36 0.7333(3) -0.44861(16) 0.7096(2) 0.0569(11) Uani . . 1.000
C C37 0.6853(2) -0.37882(14) 0.68310(17) 0.0439(9) Uani . . 1.000
C C38 0.7696(2) -0.31497(16) 0.7255(2) 0.0506(10) Uani . . 1.000
O O5 0.0758(8) -0.0482(5) 0.4927(9) 0.193(6) Uani . . 0.500
C C39 0.0897(12) -0.0435(7) 0.5697(8) 0.164(7) Uani . . 0.500
O O6 0.0555(3) -0.1944(2) 0.4728(2) 0.1689(18) Uani . . 1.000
H H1A -0.10340 -0.35750 0.06660 0.0750 Uiso calc R 1.000
H H2A -0.18350 -0.37340 -0.09040 0.0900 Uiso calc R 1.000
H H3A -0.38680 -0.39130 -0.18270 0.0890 Uiso calc R 1.000
H H5A -0.58870 -0.41010 -0.19600 0.0890 Uiso calc R 1.000
H H6A -0.70000 -0.42280 -0.12760 0.0900 Uiso calc R 1.000
H H8A -0.71240 -0.42900 0.01800 0.0870 Uiso calc R 1.000
H H9A -0.61540 -0.42440 0.17630 0.0870 Uiso calc R 1.000
H H10A -0.41170 -0.40140 0.25820 0.0750 Uiso calc R 1.000
H H13A -0.22250 -0.26970 0.38210 0.0840 Uiso calc R 1.000
H H14A -0.25610 -0.30260 0.50070 0.1050 Uiso calc R 1.000
H H15A -0.23130 -0.42150 0.54790 0.1110 Uiso calc R 1.000
H H17A -0.17290 -0.55290 0.53190 0.1190 Uiso calc R 1.000
H H18A -0.11240 -0.63180 0.46100 0.1220 Uiso calc R 1.000
H H20A -0.05670 -0.65720 0.33760 0.1170 Uiso calc R 1.000
H H21A -0.02200 -0.61380 0.22490 0.1120 Uiso calc R 1.000
H H22A -0.06350 -0.49230 0.18150 0.0880 Uiso calc R 1.000
H H27A 0.11820 -0.29490 0.16630 0.0650 Uiso calc R 1.000
H H28A 0.28970 -0.27620 0.15720 0.0780 Uiso calc R 1.000
H H29A 0.47340 -0.27140 0.29050 0.0820 Uiso calc R 1.000
H H30A 0.48790 -0.28300 0.43220 0.0690 Uiso calc R 1.000
H H33A 0.40940 -0.42940 0.54980 0.0870 Uiso calc R 1.000
H H34A 0.49320 -0.54350 0.59530 0.0950 Uiso calc R 1.000
H H35A 0.69640 -0.55610 0.69390 0.0810 Uiso calc R 1.000
H H36A 0.81530 -0.45390 0.75070 0.0680 Uiso calc R 1.000
H H5 0.09040 -0.09100 0.48120 0.2320 Uiso . . 0.500
H H39A 0.03240 -0.00960 0.56930 0.1960 Uiso calc . 0.500
H H39B 0.16980 -0.02660 0.61150 0.1960 Uiso calc . 0.500
H H39C 0.07810 -0.09050 0.58930 0.1960 Uiso calc . 0.500
H H61 -0.00090 -0.18860 0.41740 0.2030 Uiso . R 1.000
H H62 0.11950 -0.21100 0.47610 0.2030 Uiso . R 1.000

loop_
_atom_type_symbol
_atom_type_description
_atom_type_scat_dispersion_real
_atom_type_scat_dispersion_imag
_atom_type_scat_source
C C 0.0033 0.0016 'International Tables Vol C Tables 4.2.6.8 and 6.1.1.4'
H H 0.0000 0.0000 'International Tables Vol C Tables 4.2.6.8 and 6.1.1.4'
Mn Mn 0.3368 0.7283 'International Tables Vol C Tables 4.2.6.8 and 6.1.1.4'
N N 0.0061 0.0033 'International Tables Vol C Tables 4.2.6.8 and 6.1.1.4'
O O 0.0106 0.0060 'International Tables Vol C Tables 4.2.6.8 and 6.1.1.4'
S S 0.1246 0.1234 'International Tables Vol C Tables 4.2.6.8 and 6.1.1.4'

loop_
_geom_angle_atom_site_label_1
_geom_angle_atom_site_label_2
_geom_angle_atom_site_label_3
_geom_angle_site_symmetry_1
_geom_angle_site_symmetry_2
_geom_angle_site_symmetry_3
_geom_angle
_geom_angle_publ_flag
O2 Mn1 N1 . . . 86.81(9) no
O2 Mn1 N2 . . . 156.27(8) no
O2 Mn1 N3 . . . 120.73(9) no
O2 Mn1 N4 . . . 92.05(10) no
O2 Mn1 O3 . . 4_444 102.33(9) no
N1 Mn1 N2 . . . 69.60(9) no
N1 Mn1 N3 . . . 148.28(10) no
N1 Mn1 N4 . . . 92.29(9) no
O3 Mn1 N1 4_444 . . 91.93(9) no
N2 Mn1 N3 . . . 81.46(9) no
N2 Mn1 N4 . . . 86.61(9) no
O3 Mn1 N2 4_444 . . 81.61(9) no
N3 Mn1 N4 . . . 72.79(10) no
O3 Mn1 N3 4_444 . . 96.54(10) no
O3 Mn1 N4 4_444 . . 165.22(11) no
S2 S1 C32 . . . 105.04(10) no
S1 S2 C31 . . . 104.11(11) no
Mn1 O2 C25 . . . 119.6(2) no
Mn1 O3 C38 4_645 . . 129.3(2) no
C39 O5 H5 . . . 112.00 no
H61 O6 H62 . . . 113.00 no
Mn1 N1 C12 . . . 118.6(2) no
C1 N1 C12 . . . 118.2(2) no
Mn1 N1 C1 . . . 122.7(2) no
Mn1 N2 C11 . . . 113.26(19) no
C10 N2 C11 . . . 117.0(3) no
Mn1 N2 C10 . . . 128.87(19) no
C13 N3 C24 . . . 117.9(3) no
Mn1 N3 C13 . . . 126.4(2) no
Mn1 N3 C24 . . . 115.07(19) no
C22 N4 C23 . . . 118.3(3) no
Mn1 N4 C22 . . . 126.6(2) no
Mn1 N4 C23 . . . 114.9(2) no
N1 C1 C2 . . . 122.9(3) no
C1 C2 C3 . . . 119.3(4) no
C2 C3 C4 . . . 119.8(3) no
C3 C4 C12 . . . 117.8(3) no
C3 C4 C5 . . . 123.1(3) no
C5 C4 C12 . . . 119.1(3) no
C4 C5 C6 . . . 121.5(3) no
C5 C6 C7 . . . 121.1(3) no
C6 C7 C8 . . . 122.8(4) no
C6 C7 C11 . . . 119.5(3) no
C8 C7 C11 . . . 117.6(3) no
C7 C8 C9 . . . 119.6(4) no
C8 C9 C10 . . . 119.1(4) no
N2 C10 C9 . . . 123.9(3) no
C7 C11 C12 . . . 119.2(3) no
N2 C11 C7 . . . 122.9(3) no
N2 C11 C12 . . . 117.9(3) no
C4 C12 C11 . . . 119.5(3) no
N1 C12 C4 . . . 122.0(3) no
N1 C12 C11 . . . 118.6(2) no
N3 C13 C14 . . . 123.2(4) no
C13 C14 C15 . . . 118.9(4) no
C14 C15 C16 . . . 120.5(4) no
C17 C16 C24 . . . 118.6(3) no
C15 C16 C17 . . . 124.4(4) no
C15 C16 C24 . . . 117.0(3) no
C16 C17 C18 . . . 121.3(4) no
C17 C18 C19 . . . 121.7(5) no
C20 C19 C23 . . . 116.3(4) no
C18 C19 C20 . . . 124.3(4) no
C18 C19 C23 . . . 119.4(4) no
C19 C20 C21 . . . 121.3(4) no
C20 C21 C22 . . . 118.1(4) no
N4 C22 C21 . . . 123.4(4) no
N4 C23 C24 . . . 118.0(3) no
N4 C23 C19 . . . 122.7(3) no
C19 C23 C24 . . . 119.3(3) no
N3 C24 C23 . . . 117.9(3) no
C16 C24 C23 . . . 119.7(3) no
N3 C24 C16 . . . 122.5(3) no
O2 C25 C26 . . . 117.1(3) no
O1 C25 O2 . . . 124.2(3) no
O1 C25 C26 . . . 118.7(3) no
C27 C26 C31 . . . 118.5(3) no
C25 C26 C27 . . . 119.2(3) no
C25 C26 C31 . . . 122.3(2) no
C26 C27 C28 . . . 122.0(3) no
C27 C28 C29 . . . 118.9(3) no
C28 C29 C30 . . . 121.1(4) no
C29 C30 C31 . . . 120.4(3) no
S2 C31 C26 . . . 119.9(2) no
S2 C31 C30 . . . 121.1(2) no
C26 C31 C30 . . . 119.0(3) no
S1 C32 C37 . . . 120.0(2) no
C33 C32 C37 . . . 118.5(3) no
S1 C32 C33 . . . 121.5(2) no
C32 C33 C34 . . . 121.2(3) no
C33 C34 C35 . . . 120.3(3) no
C34 C35 C36 . . . 119.4(3) no
C35 C36 C37 . . . 121.5(3) no
C36 C37 C38 . . . 117.6(3) no
C32 C37 C36 . . . 119.1(3) no
C32 C37 C38 . . . 123.3(2) no
O3 C38 C37 . . . 117.5(3) no
O3 C38 O4 . . . 124.3(3) no
O4 C38 C37 . . . 118.1(3) no
C2 C1 H1A . . . 119.00 no
N1 C1 H1A . . . 119.00 no
C1 C2 H2A . . . 120.00 no
C3 C2 H2A . . . 120.00 no
C4 C3 H3A . . . 120.00 no
C2 C3 H3A . . . 120.00 no
C4 C5 H5A . . . 119.00 no
C6 C5 H5A . . . 119.00 no
C5 C6 H6A . . . 119.00 no
C7 C6 H6A . . . 119.00 no
C7 C8 H8A . . . 120.00 no
C9 C8 H8A . . . 120.00 no
C10 C9 H9A . . . 120.00 no
C8 C9 H9A . . . 121.00 no
N2 C10 H10A . . . 118.00 no
C9 C10 H10A . . . 118.00 no
N3 C13 H13A . . . 118.00 no
C14 C13 H13A . . . 118.00 no
C15 C14 H14A . . . 121.00 no
C13 C14 H14A . . . 121.00 no
C14 C15 H15A . . . 120.00 no
C16 C15 H15A . . . 120.00 no
C16 C17 H17A . . . 119.00 no
C18 C17 H17A . . . 119.00 no
C19 C18 H18A . . . 119.00 no
C17 C18 H18A . . . 119.00 no
C19 C20 H20A . . . 119.00 no
C21 C20 H20A . . . 119.00 no
C22 C21 H21A . . . 121.00 no
C20 C21 H21A . . . 121.00 no
N4 C22 H22A . . . 118.00 no
C21 C22 H22A . . . 118.00 no
C26 C27 H27A . . . 119.00 no
C28 C27 H27A . . . 119.00 no
C29 C28 H28A . . . 120.00 no
C27 C28 H28A . . . 121.00 no
C28 C29 H29A . . . 119.00 no
C30 C29 H29A . . . 119.00 no
C31 C30 H30A . . . 120.00 no
C29 C30 H30A . . . 120.00 no
C34 C33 H33A . . . 119.00 no
C32 C33 H33A . . . 119.00 no
C33 C34 H34A . . . 120.00 no
C35 C34 H34A . . . 120.00 no
C34 C35 H35A . . . 120.00 no
C36 C35 H35A . . . 120.00 no
C37 C36 H36A . . . 119.00 no
C35 C36 H36A . . . 119.00 no
O5 C39 H39B . . . 109.00 no
O5 C39 H39C . . . 109.00 no
O5 C39 H39A . . . 109.00 no
H39A C39 H39C . . . 110.00 no
H39B C39 H39C . . . 109.00 no
H39A C39 H39B . . . 109.00 no

loop_
_geom_bond_atom_site_label_1
_geom_bond_atom_site_label_2
_geom_bond_site_symmetry_1
_geom_bond_site_symmetry_2
_geom_bond_distance
_geom_bond_publ_flag
Mn1 O2 . . 2.111(3) no
Mn1 N1 . . 2.300(2) no
Mn1 N2 . . 2.458(3) no
Mn1 N3 . . 2.275(3) no
Mn1 N4 . . 2.287(2) no
Mn1 O3 . 4_444 2.096(2) no
S1 S2 . . 2.0574(12) no
S1 C32 . . 1.795(3) no
S2 C31 . . 1.800(3) no
O1 C25 . . 1.232(4) no
O2 C25 . . 1.264(4) no
O3 C38 . . 1.230(4) no
O4 C38 . . 1.246(4) no
O5 C39 . . 1.211(18) no
O5 H5 . . 0.8500 no
O6 H61 . . 0.8500 no
O6 H62 . . 0.8500 no
N1 C1 . . 1.323(5) no
N1 C12 . . 1.352(4) no
N2 C11 . . 1.358(4) no
N2 C10 . . 1.324(5) no
N3 C13 . . 1.332(5) no
N3 C24 . . 1.356(4) no
N4 C22 . . 1.323(5) no
N4 C23 . . 1.349(4) no
C1 C2 . . 1.393(4) no
C2 C3 . . 1.358(6) no
C3 C4 . . 1.384(6) no
C4 C5 . . 1.427(5) no
C4 C12 . . 1.412(4) no
C5 C6 . . 1.331(6) no
C6 C7 . . 1.429(4) no
C7 C11 . . 1.405(5) no
C7 C8 . . 1.396(6) no
C8 C9 . . 1.355(6) no
C9 C10 . . 1.394(6) no
C11 C12 . . 1.435(4) no
C13 C14 . . 1.395(5) no
C14 C15 . . 1.350(8) no
C15 C16 . . 1.402(6) no
C16 C17 . . 1.445(7) no
C16 C24 . . 1.410(5) no
C17 C18 . . 1.332(7) no
C18 C19 . . 1.419(7) no
C19 C23 . . 1.412(5) no
C19 C20 . . 1.403(6) no
C20 C21 . . 1.351(7) no
C21 C22 . . 1.400(5) no
C23 C24 . . 1.440(4) no
C25 C26 . . 1.506(4) no
C26 C31 . . 1.404(4) no
C26 C27 . . 1.389(4) no
C27 C28 . . 1.381(6) no
C28 C29 . . 1.369(5) no
C29 C30 . . 1.374(5) no
C30 C31 . . 1.401(5) no
C32 C37 . . 1.393(4) no
C32 C33 . . 1.393(4) no
C33 C34 . . 1.380(5) no
C34 C35 . . 1.363(6) no
C35 C36 . . 1.375(5) no
C36 C37 . . 1.392(4) no
C37 C38 . . 1.508(4) no
C1 H1A . . 0.9300 no
C2 H2A . . 0.9300 no
C3 H3A . . 0.9300 no
C5 H5A . . 0.9300 no
C6 H6A . . 0.9300 no
C8 H8A . . 0.9300 no
C9 H9A . . 0.9300 no
C10 H10A . . 0.9300 no
C13 H13A . . 0.9300 no
C14 H14A . . 0.9300 no
C15 H15A . . 0.9300 no
C17 H17A . . 0.9300 no
C18 H18A . . 0.9300 no
C20 H20A . . 0.9300 no
C21 H21A . . 0.9300 no
C22 H22A . . 0.9300 no
C27 H27A . . 0.9300 no
C28 H28A . . 0.9300 no
C29 H29A . . 0.9300 no
C30 H30A . . 0.9300 no
C33 H33A . . 0.9300 no
C34 H34A . . 0.9300 no
C35 H35A . . 0.9300 no
C36 H36A . . 0.9300 no
C39 H39C . . 0.9600 no
C39 H39A . . 0.9600 no
C39 H39B . . 0.9600 no

loop_
_geom_hbond_atom_site_label_D
_geom_hbond_atom_site_label_H
_geom_hbond_atom_site_label_A
_geom_hbond_site_symmetry_A
_geom_hbond_distance_DH
_geom_hbond_distance_HA
_geom_hbond_distance_DA
_geom_hbond_angle_DHA
_geom_hbond_publ_flag
O5 H5 O6 . 0.85 1.94 2.696(10) 148 yes
O6 H61 O4 4_444 0.85 1.90 2.746(4) 177 yes
O6 H62 O1 . 0.85 2.43 2.873(4) 114 yes
C1 H1A O2 . 0.93 2.47 3.062(4) 122 yes
C2 H2A O4 1_454 0.93 2.47 3.321(5) 152 yes
C8 H8A O5 4_444 0.93 2.57 3.438(13) 156 yes
C21 H21A O4 3_646 0.93 2.42 3.291(5) 155 yes
C27 H27A O2 . 0.93 2.43 2.759(5) 101 yes
C30 H30A S1 . 0.93 2.58 3.129(3) 118 yes
C33 H33A S2 . 0.93 2.61 3.161(3) 119 yes
C36 H36A O4 . 0.93 2.45 2.762(4) 100 yes
C3 H3A Cg1 1_454 0.93 2.94 3.80(4) 153 yes
C6 H6A Cg2 3_445 0.93 2.85 3.70(3) 152 yes
C35 H35A Cg3 3_646 0.93 2.85 3.72(3) 156 yes

loop_
_geom_torsion_atom_site_label_1
_geom_torsion_atom_site_label_2
_geom_torsion_atom_site_label_3
_geom_torsion_atom_site_label_4
_geom_torsion_site_symmetry_1
_geom_torsion_site_symmetry_2
_geom_torsion_site_symmetry_3
_geom_torsion_site_symmetry_4
_geom_torsion
_geom_torsion_publ_flag
N1 Mn1 O2 C25 . . . . -163.8(2) no
N2 Mn1 O2 C25 . . . . -157.9(2) no
N3 Mn1 O2 C25 . . . . -0.5(2) no
N4 Mn1 O2 C25 . . . . -71.6(2) no
O3 Mn1 O2 C25 4_444 . . . 104.9(2) no
O2 Mn1 N1 C1 . . . . 1.1(2) no
O2 Mn1 N1 C12 . . . . -171.0(2) no
N2 Mn1 N1 C1 . . . . -176.4(3) no
N2 Mn1 N1 C12 . . . . 11.53(18) no
N3 Mn1 N1 C1 . . . . -151.0(2) no
N3 Mn1 N1 C12 . . . . 37.0(3) no
N4 Mn1 N1 C1 . . . . -90.9(2) no
N4 Mn1 N1 C12 . . . . 97.1(2) no
O3 Mn1 N1 C1 4_444 . . . 103.3(2) no
O3 Mn1 N1 C12 4_444 . . . -68.8(2) no
O2 Mn1 N2 C10 . . . . 173.1(2) no
O2 Mn1 N2 C11 . . . . -18.3(3) no
N1 Mn1 N2 C10 . . . . 179.4(3) no
N1 Mn1 N2 C11 . . . . -11.92(17) no
N3 Mn1 N2 C10 . . . . 12.6(2) no
N3 Mn1 N2 C11 . . . . -178.72(19) no
N4 Mn1 N2 C10 . . . . 85.7(3) no
N4 Mn1 N2 C11 . . . . -105.63(19) no
O3 Mn1 N2 C10 4_444 . . . -85.3(3) no
O3 Mn1 N2 C11 4_444 . . . 83.31(19) no
O2 Mn1 N3 C13 . . . . 97.3(3) no
O2 Mn1 N3 C24 . . . . -92.0(2) no
N1 Mn1 N3 C13 . . . . -115.8(3) no
N1 Mn1 N3 C24 . . . . 55.0(3) no
N2 Mn1 N3 C13 . . . . -91.8(3) no
N2 Mn1 N3 C24 . . . . 79.0(2) no
N4 Mn1 N3 C13 . . . . 179.2(3) no
N4 Mn1 N3 C24 . . . . -10.1(2) no
O3 Mn1 N3 C13 4_444 . . . -11.3(3) no
O3 Mn1 N3 C24 4_444 . . . 159.5(2) no
O2 Mn1 N4 C22 . . . . -54.1(3) no
O2 Mn1 N4 C23 . . . . 131.6(2) no
N1 Mn1 N4 C22 . . . . 32.8(3) no
N1 Mn1 N4 C23 . . . . -141.5(2) no
N2 Mn1 N4 C22 . . . . 102.2(3) no
N2 Mn1 N4 C23 . . . . -72.1(2) no
N3 Mn1 N4 C22 . . . . -175.7(3) no
N3 Mn1 N4 C23 . . . . 10.0(2) no
O2 Mn1 O3 C38 . . 4_444 4_444 -47.1(3) no
N1 Mn1 O3 C38 . . 4_444 4_444 -134.3(3) no
N2 Mn1 O3 C38 . . 4_444 4_444 156.7(3) no
N3 Mn1 O3 C38 . . 4_444 4_444 76.4(3) no
C32 S1 S2 C31 . . . . -94.30(13) no
S2 S1 C32 C37 . . . . 178.4(2) no
S2 S1 C32 C33 . . . . -5.0(3) no
S1 S2 C31 C26 . . . . -175.86(18) no
S1 S2 C31 C30 . . . . 3.7(2) no
Mn1 O2 C25 C26 . . . . 175.25(16) no
Mn1 O2 C25 O1 . . . . -4.4(4) no
Mn1 O3 C38 C37 4_645 . . . -175.79(19) no
Mn1 O3 C38 O4 4_645 . . . 8.9(5) no
C1 N1 C12 C4 . . . . -2.2(4) no
C12 N1 C1 C2 . . . . -0.4(4) no
Mn1 N1 C12 C4 . . . . 170.3(2) no
Mn1 N1 C12 C11 . . . . -10.2(3) no
C1 N1 C12 C11 . . . . 177.4(3) no
Mn1 N1 C1 C2 . . . . -172.5(2) no
Mn1 N2 C11 C12 . . . . 11.6(3) no
Mn1 N2 C10 C9 . . . . 167.6(2) no
C11 N2 C10 C9 . . . . -0.7(4) no
C10 N2 C11 C12 . . . . -178.3(2) no
Mn1 N2 C11 C7 . . . . -169.3(2) no
C10 N2 C11 C7 . . . . 0.8(4) no
Mn1 N3 C24 C16 . . . . -171.0(3) no
C13 N3 C24 C23 . . . . -179.1(3) no
Mn1 N3 C24 C23 . . . . 9.3(3) no
Mn1 N3 C13 C14 . . . . 169.3(3) no
C13 N3 C24 C16 . . . . 0.6(5) no
C24 N3 C13 C14 . . . . -1.3(5) no
C22 N4 C23 C24 . . . . 176.3(3) no
Mn1 N4 C23 C19 . . . . 173.1(3) no
Mn1 N4 C22 C21 . . . . -173.3(3) no
Mn1 N4 C23 C24 . . . . -8.9(4) no
C23 N4 C22 C21 . . . . 0.9(6) no
C22 N4 C23 C19 . . . . -1.7(5) no
N1 C1 C2 C3 . . . . 2.7(5) no
C1 C2 C3 C4 . . . . -2.4(5) no
C2 C3 C4 C5 . . . . -179.1(3) no
C2 C3 C4 C12 . . . . 0.0(5) no
C5 C4 C12 C11 . . . . 2.0(4) no
C3 C4 C5 C6 . . . . 178.0(3) no
C3 C4 C12 C11 . . . . -177.2(3) no
C5 C4 C12 N1 . . . . -178.5(3) no
C12 C4 C5 C6 . . . . -1.1(5) no
C3 C4 C12 N1 . . . . 2.4(4) no
C4 C5 C6 C7 . . . . -0.4(5) no
C5 C6 C7 C11 . . . . 1.0(5) no
C5 C6 C7 C8 . . . . -178.0(3) no
C6 C7 C8 C9 . . . . 178.4(3) no
C8 C7 C11 C12 . . . . 178.9(3) no
C6 C7 C11 N2 . . . . -179.2(3) no
C8 C7 C11 N2 . . . . -0.1(4) no
C6 C7 C11 C12 . . . . -0.2(4) no
C11 C7 C8 C9 . . . . -0.6(4) no
C7 C8 C9 C10 . . . . 0.7(5) no
C8 C9 C10 N2 . . . . 0.0(5) no
C7 C11 C12 C4 . . . . -1.3(4) no
C7 C11 C12 N1 . . . . 179.1(2) no
N2 C11 C12 C4 . . . . 177.8(2) no
N2 C11 C12 N1 . . . . -1.8(4) no
N3 C13 C14 C15 . . . . 1.0(6) no
C13 C14 C15 C16 . . . . 0.1(6) no
C14 C15 C16 C17 . . . . 178.1(4) no
C14 C15 C16 C24 . . . . -0.7(6) no
C15 C16 C17 C18 . . . . -178.6(4) no
C15 C16 C24 N3 . . . . 0.4(5) no
C15 C16 C24 C23 . . . . -180.0(3) no
C17 C16 C24 C23 . . . . 1.2(5) no
C17 C16 C24 N3 . . . . -178.4(3) no
C24 C16 C17 C18 . . . . 0.1(6) no
C16 C17 C18 C19 . . . . -0.8(7) no
C17 C18 C19 C20 . . . . 178.5(5) no
C17 C18 C19 C23 . . . . 0.2(7) no
C18 C19 C20 C21 . . . . -177.0(5) no
C18 C19 C23 N4 . . . . 179.1(4) no
C23 C19 C20 C21 . . . . 1.3(7) no
C20 C19 C23 C24 . . . . -177.3(4) no
C18 C19 C23 C24 . . . . 1.1(6) no
C20 C19 C23 N4 . . . . 0.7(6) no
C19 C20 C21 C22 . . . . -2.1(7) no
C20 C21 C22 N4 . . . . 1.1(7) no
C19 C23 C24 N3 . . . . 177.9(3) no
C19 C23 C24 C16 . . . . -1.8(5) no
N4 C23 C24 C16 . . . . -179.9(3) no
N4 C23 C24 N3 . . . . -0.2(4) no
O1 C25 C26 C31 . . . . 1.8(4) no
O2 C25 C26 C27 . . . . 1.0(4) no
O2 C25 C26 C31 . . . . -177.9(2) no
O1 C25 C26 C27 . . . . -179.3(3) no
C25 C26 C31 S2 . . . . -3.5(3) no
C25 C26 C31 C30 . . . . 177.0(2) no
C31 C26 C27 C28 . . . . 0.6(4) no
C25 C26 C27 C28 . . . . -178.4(3) no
C27 C26 C31 S2 . . . . 177.6(2) no
C27 C26 C31 C30 . . . . -1.9(4) no
C26 C27 C28 C29 . . . . 0.8(5) no
C27 C28 C29 C30 . . . . -0.8(5) no
C28 C29 C30 C31 . . . . -0.7(5) no
C29 C30 C31 C26 . . . . 2.0(4) no
C29 C30 C31 S2 . . . . -177.5(2) no
S1 C32 C37 C36 . . . . 177.6(2) no
S1 C32 C37 C38 . . . . -0.2(4) no
C33 C32 C37 C36 . . . . 0.8(4) no
C33 C32 C37 C38 . . . . -177.0(3) no
C37 C32 C33 C34 . . . . -1.0(5) no
S1 C32 C33 C34 . . . . -177.7(3) no
C32 C33 C34 C35 . . . . 0.0(6) no
C33 C34 C35 C36 . . . . 1.1(6) no
C34 C35 C36 C37 . . . . -1.2(5) no
C35 C36 C37 C38 . . . . 178.2(3) no
C35 C36 C37 C32 . . . . 0.3(5) no
C32 C37 C38 O3 . . . . -13.8(4) no
C36 C37 C38 O4 . . . . -16.1(4) no
C32 C37 C38 O4 . . . . 161.8(3) no
C36 C37 C38 O3 . . . . 168.4(3) no
